data_7055208
loop_
_publ_author_name
'Li, Yun'
'Wang, Ning'
'Xiong, Yan-Ju'
'Cheng, Qian'
'Fang, Jie-Fang'
'Zhu, Fei-Fei'
'Long, Yi'
'Yue, Shan-Tang'

_publ_section_title
;
 Lanthanide metal--organic frameworks based on the
 4,4&#x2032;-oxybisbenzoic acid ligand: synthesis, structures and physical
 properties
;
_journal_issue 12
_journal_name_full 'New J. Chem.'
_journal_page_first 9872
_journal_paper_doi 10.1039/C5NJ01930C
_journal_volume 39
_journal_year 2015
_chemical_formula_moiety 'C87 H57 N O32 Sm4'
_chemical_formula_sum 'C87 H57 N O32 Sm4'
_chemical_formula_weight 2229.78
_space_group_crystal_system triclinic
_space_group_IT_number 2
_space_group_name_Hall '-P 1'
_space_group_name_H-M_alt 'P -1'
_symmetry_space_group_name_Hall '-P 1'
_symmetry_space_group_name_H-M 'P -1'
_atom_sites_solution_hydrogens mixed
_audit_creation_method SHELXL-2014/7
_audit_update_record
;
2015-10-01 deposited with the CCDC.
2015-10-13 downloaded from the CCDC.
;
_cell_angle_alpha 84.603(3)
_cell_angle_beta 83.640(3)
_cell_angle_gamma 86.655(3)
_cell_formula_units_Z 2
_cell_length_a 14.604(3)
_cell_length_b 15.309(3)
_cell_length_c 22.870(5)
_cell_measurement_reflns_used 4783
_cell_measurement_temperature 296(2)
_cell_measurement_theta_max 20.77
_cell_measurement_theta_min 2.17
_cell_volume 5053.2(18)
_computing_cell_refinement 'Bruker SAINT'
_computing_data_collection 'Bruker APEX2'
_computing_data_reduction 'Bruker SAINT'
_computing_molecular_graphics 'Bruker SHELXTL'
_computing_publication_material 'Bruker SHELXTL'
_computing_structure_refinement 'SHELXL-2014/7 (Sheldrick, 2014)'
_computing_structure_solution 'SHELXL-2014/7 (Sheldrick, 2014)'
_diffrn_ambient_temperature 296(2)
_diffrn_measured_fraction_theta_full 0.996
_diffrn_measured_fraction_theta_max 0.996
_diffrn_measurement_device_type 'Bruker APEX-II CCD'
_diffrn_measurement_method '\f and \w scans'
_diffrn_radiation_type MoK\a
_diffrn_radiation_wavelength 0.71073
_diffrn_reflns_av_R_equivalents 0.0760
_diffrn_reflns_av_unetI/netI 0.1049
_diffrn_reflns_laue_measured_fraction_full 0.996
_diffrn_reflns_laue_measured_fraction_max 0.996
_diffrn_reflns_limit_h_max 17
_diffrn_reflns_limit_h_min -17
_diffrn_reflns_limit_k_max 18
_diffrn_reflns_limit_k_min -18
_diffrn_reflns_limit_l_max 27
_diffrn_reflns_limit_l_min -27
_diffrn_reflns_number 49136
_diffrn_reflns_point_group_measured_fraction_full 0.996
_diffrn_reflns_point_group_measured_fraction_max 0.996
_diffrn_reflns_theta_full 25.242
_diffrn_reflns_theta_max 25.250
_diffrn_reflns_theta_min 1.545
_diffrn_source 'fine-focus sealed tube'
_exptl_absorpt_coefficient_mu 2.363
_exptl_absorpt_correction_T_max 0.541
_exptl_absorpt_correction_T_min 0.452
_exptl_absorpt_correction_type multi-scan
_exptl_absorpt_process_details SADABS
_exptl_crystal_colour yellow
_exptl_crystal_density_diffrn 1.465
_exptl_crystal_density_method 'not measured'
_exptl_crystal_description Columnar
_exptl_crystal_F_000 2180
_exptl_crystal_size_max 0.34
_exptl_crystal_size_mid 0.31
_exptl_crystal_size_min 0.26
_refine_diff_density_max 1.415
_refine_diff_density_min -0.782
_refine_diff_density_rms 0.128
_refine_ls_extinction_method none
_refine_ls_goodness_of_fit_ref 0.992
_refine_ls_hydrogen_treatment constr
_refine_ls_matrix_type full
_refine_ls_number_parameters 1119
_refine_ls_number_reflns 18248
_refine_ls_number_restraints 1
_refine_ls_restrained_S_all 0.993
_refine_ls_R_factor_all 0.0942
_refine_ls_R_factor_gt 0.0527
_refine_ls_shift/su_max 0.003
_refine_ls_shift/su_mean 0.004
_refine_ls_structure_factor_coef Fsqd
_refine_ls_weighting_details 'w=1/[\s^2^(Fo^2^)+(0.0170P)^2^+6.7584P] where P=(Fo^2^+2Fc^2^)/3'
_refine_ls_weighting_scheme calc
_refine_ls_wR_factor_gt 0.0990
_refine_ls_wR_factor_ref 0.1092
_reflns_Friedel_coverage 0.000
_reflns_number_gt 10391
_reflns_number_total 18328
_reflns_threshold_expression 'I > 2\s(I)'
_cod_data_source_file c5nj01930c2.cif
_cod_data_source_block 2
_cod_database_code 7055208
_audit_block_doi 10.5517/cc1j7h19
_shelx_shelxl_version_number 2014/7
_shelx_space_group_comment
;
The symmetry employed for this shelxl refinement is uniquely defined
by the following loop, which should always be used as a source of
symmetry information in preference to the above space-group names.
They are only intended as comments.
;
_platon_squeeze_void_probe_radius 1.20

loop_
_space_group_symop_operation_xyz
'x, y, z'
'-x, -y, -z'

loop_
_atom_site_label
_atom_site_type_symbol
_atom_site_fract_x
_atom_site_fract_y
_atom_site_fract_z
_atom_site_U_iso_or_equiv
_atom_site_adp_type
_atom_site_occupancy
_atom_site_site_symmetry_order
_atom_site_calc_flag
_atom_site_refinement_flags_posn
_atom_site_refinement_flags_adp
C76 C 0.3979(6) 0.5870(5) 0.4067(4) 0.062(3) Uani 1 1 d . .
H76 H 0.4086 0.6259 0.4338 0.075 Uiso 1 1 calc R U
C55 C 0.2589(7) 1.0398(6) 0.5543(4) 0.064(3) Uani 1 1 d . .
C53 C 0.2269(8) 1.1009(6) 0.5130(4) 0.090(4) Uani 1 1 d . .
H53 H 0.1935 1.1511 0.5246 0.108 Uiso 1 1 calc R U
C51 C 0.2445(8) 1.0877(6) 0.4535(4) 0.099(4) Uani 1 1 d . .
H51 H 0.2197 1.1268 0.4251 0.119 Uiso 1 1 calc R U
O10 O 1.2135(4) 0.6731(4) -0.1346(2) 0.0615(17) Uani 1 1 d . .
O9 O 1.1805(4) 0.7657(3) -0.2098(2) 0.0553(16) Uani 1 1 d . .
C28 C 1.1588(6) 0.7291(5) -0.1579(4) 0.051(2) Uani 1 1 d . .
O24 O 1.1833(4) 0.6043(3) 0.7430(3) 0.0643(17) Uani 1 1 d . .
O25 O 1.1833(4) 0.4802(3) 0.6997(2) 0.0574(16) Uani 1 1 d . .
C70 C 1.1509(6) 0.5555(6) 0.7087(4) 0.052(2) Uani 1 1 d . .
C69 C 1.0723(5) 0.5925(5) 0.6778(3) 0.045(2) Uani 1 1 d . .
C67 C 1.0366(6) 0.5463(5) 0.6372(3) 0.053(2) Uani 1 1 d . .
H67 H 1.0639 0.4921 0.6281 0.064 Uiso 1 1 calc R U
C27 C 1.0644(6) 0.7484(5) -0.1269(4) 0.053(2) Uani 1 1 d . .
C26 C 1.0496(7) 0.7279(6) -0.0667(4) 0.072(3) Uani 1 1 d . .
H26 H 1.0972 0.7016 -0.0464 0.086 Uiso 1 1 calc R U
O14 O 1.2605(4) 0.4805(3) -0.1786(2) 0.0506(15) Uani 1 1 d . .
O15 O 1.3323(4) 0.3547(3) -0.1544(2) 0.0607(16) Uani 1 1 d . .
C42 C 1.2869(6) 0.4206(5) -0.1391(4) 0.047(2) Uani 1 1 d . .
C41 C 1.2577(6) 0.4336(5) -0.0760(4) 0.051(2) Uani 1 1 d . .
C39 C 1.1784(6) 0.4879(5) -0.0623(4) 0.057(2) Uani 1 1 d . .
H39 H 1.1462 0.5155 -0.0923 0.068 Uiso 1 1 calc R U
C37 C 1.1487(6) 0.4999(5) -0.0037(4) 0.055(2) Uani 1 1 d . .
H37 H 1.0960 0.5351 0.0056 0.066 Uiso 1 1 calc R U
C40 C 1.3016(6) 0.3927(5) -0.0313(4) 0.054(2) Uani 1 1 d . .
H40 H 1.3518 0.3542 -0.0401 0.065 Uiso 1 1 calc R U
C38 C 1.2744(6) 0.4062(5) 0.0265(4) 0.062(3) Uani 1 1 d . .
H38 H 1.3077 0.3796 0.0564 0.075 Uiso 1 1 calc R U
C36 C 1.1964(7) 0.4602(6) 0.0402(4) 0.061(3) Uani 1 1 d . .
Sm3 Sm 0.70782(3) 0.62002(3) 0.25937(2) 0.04174(12) Uani 1 1 d . .
Sm4 Sm 0.68093(3) 0.37056(3) 0.21673(2) 0.04321(12) Uani 1 1 d . .
Sm1 Sm 0.79191(3) 1.09765(3) 0.26424(2) 0.04651(13) Uani 1 1 d . .
Sm2 Sm 0.82876(3) 0.83360(3) 0.27233(2) 0.04630(13) Uani 1 1 d . .
C15 C 0.7918(6) 0.9898(5) 0.1639(4) 0.052(2) Uani 1 1 d . .
C4 C 1.0789(6) 0.9580(6) 0.1811(4) 0.063(3) Uani 1 1 d . .
H4 H 1.0285 0.9322 0.1695 0.075 Uiso 1 1 calc R U
C43 C 0.5863(6) 0.7745(6) 0.2800(3) 0.052(2) Uani 1 1 d . .
C44 C 0.5163(6) 0.8383(5) 0.3059(3) 0.052(2) Uani 1 1 d . .
C16 C 0.7942(6) 0.9444(5) 0.1099(3) 0.051(2) Uani 1 1 d . .
C17 C 0.8535(6) 0.9696(5) 0.0608(4) 0.062(3) Uani 1 1 d . .
H17 H 0.8895 1.0176 0.0612 0.075 Uiso 1 1 calc R U
C74 C 0.4698(6) 0.5582(5) 0.3682(3) 0.057(2) Uani 1 1 d . .
H74 H 0.5287 0.5773 0.3697 0.069 Uiso 1 1 calc R U
C1 C 0.9758(6) 1.0175(6) 0.2618(4) 0.055(2) Uani 1 1 d . .
C21 C 0.8079(6) 0.8535(6) 0.0102(4) 0.060(2) Uani 1 1 d . .
C71 C 0.5314(6) 0.4666(5) 0.2856(4) 0.049(2) Uani 1 1 d . .
C72 C 0.4552(6) 0.5013(5) 0.3275(3) 0.047(2) Uani 1 1 d . .
C77 C 0.3121(6) 0.5596(6) 0.4058(4) 0.057(2) Uani 1 1 d . .
C3 C 1.1464(6) 1.0362(6) 0.2501(4) 0.064(3) Uani 1 1 d . .
H3 H 1.1409 1.0643 0.2847 0.077 Uiso 1 1 calc R U
C18 C 0.7416(6) 0.8741(5) 0.1084(4) 0.059(2) Uani 1 1 d . .
H18 H 0.7013 0.8567 0.1413 0.071 Uiso 1 1 calc R U
C19 C 0.8600(6) 0.9238(6) 0.0109(4) 0.067(3) Uani 1 1 d . .
H19 H 0.9000 0.9413 -0.0221 0.080 Uiso 1 1 calc R U
C7 C 1.2403(6) 0.9884(6) 0.1654(4) 0.065(3) Uani 1 1 d . .
C20 C 0.7474(6) 0.8282(6) 0.0586(4) 0.067(3) Uani 1 1 d . .
H20 H 0.7108 0.7807 0.0579 0.081 Uiso 1 1 calc R U
C75 C 0.2952(6) 0.5033(6) 0.3648(4) 0.067(3) Uani 1 1 d . .
H75 H 0.2358 0.4854 0.3636 0.080 Uiso 1 1 calc R U
C2 C 1.0691(6) 1.0031(5) 0.2321(4) 0.057(2) Uani 1 1 d . .
C6 C 1.1637(6) 0.9522(6) 0.1481(4) 0.069(3) Uani 1 1 d . .
H6 H 1.1697 0.9235 0.1137 0.083 Uiso 1 1 calc R U
C78 C 0.2492(6) 0.6238(7) 0.4936(4) 0.062(3) Uani 1 1 d . .
C8 C 1.3920(7) 1.0280(7) 0.1429(4) 0.064(3) Uani 1 1 d . .
C73 C 0.3659(6) 0.4739(5) 0.3260(4) 0.058(2) Uani 1 1 d . .
H73 H 0.3545 0.4357 0.2986 0.070 Uiso 1 1 calc R U
C45 C 0.5388(7) 0.9162(6) 0.3225(4) 0.077(3) Uani 1 1 d . .
H45 H 0.5996 0.9328 0.3165 0.093 Uiso 1 1 calc R U
C46 C 0.4267(7) 0.8156(6) 0.3152(5) 0.086(3) Uani 1 1 d . .
H46 H 0.4113 0.7613 0.3052 0.103 Uiso 1 1 calc R U
C47 C 0.4691(10) 0.9719(7) 0.3491(5) 0.106(4) Uani 1 1 d . .
H47 H 0.4845 1.0245 0.3618 0.127 Uiso 1 1 calc R U
C5 C 1.2310(6) 1.0284(6) 0.2179(4) 0.066(3) Uani 1 1 d . .
H5 H 1.2824 1.0500 0.2313 0.079 Uiso 1 1 calc R U
O26 O 0.6104(3) 0.5008(3) 0.2808(2) 0.0443(13) Uani 1 1 d . .
O2 O 0.9133(4) 0.9634(3) 0.2606(3) 0.0640(18) Uani 1 1 d . .
O27 O 0.5181(4) 0.4032(4) 0.2567(2) 0.0634(17) Uani 1 1 d . .
O1 O 0.9561(4) 1.0879(4) 0.2864(3) 0.0637(16) Uani 1 1 d . .
O28 O 0.2358(4) 0.5869(4) 0.4420(3) 0.079(2) Uani 1 1 d . .
O3 O 1.3196(4) 0.9817(4) 0.1285(3) 0.091(2) Uani 1 1 d . .
O21 O 0.7996(4) 0.6963(3) 0.3286(2) 0.0487(14) Uani 1 1 d . .
O22 O 0.6736(4) 0.6315(3) 0.3669(2) 0.0515(15) Uani 1 1 d . .
O17 O 0.5616(4) 0.7031(4) 0.2664(3) 0.0655(17) Uani 1 1 d . .
O12 O 0.8331(4) 0.7010(3) 0.2095(2) 0.0495(14) Uani 1 1 d . .
O7 O 0.7582(4) 0.9520(3) 0.2125(2) 0.0481(14) Uani 1 1 d . .
O6 O 0.8218(5) 1.0669(4) 0.1608(2) 0.0732(19) Uani 1 1 d . .
O8 O 0.8091(4) 0.8058(4) -0.0383(3) 0.077(2) Uani 1 1 d . .
O16 O 0.6698(4) 0.7934(4) 0.2716(3) 0.0721(18) Uani 1 1 d . .
O11 O 0.9294(4) 0.8041(4) 0.1795(3) 0.0666(18) Uani 1 1 d . .
O31 O 0.9740(5) 0.7780(5) 0.3009(4) 0.098(3) Uani 1 1 d . U
C58 C 0.7737(6) 0.6717(5) 0.4343(3) 0.045(2) Uani 1 1 d . .
C30 C 0.9748(6) 0.6574(5) 0.1552(3) 0.049(2) Uani 1 1 d . .
C59 C 0.8650(6) 0.6813(5) 0.4419(4) 0.056(2) Uani 1 1 d . .
H59 H 0.9092 0.6845 0.4093 0.068 Uiso 1 1 calc R U
C57 C 0.7466(6) 0.6660(5) 0.3739(4) 0.043(2) Uani 1 1 d . .
C60 C 0.7075(6) 0.6684(5) 0.4824(3) 0.054(2) Uani 1 1 d . .
H60 H 0.6461 0.6615 0.4773 0.065 Uiso 1 1 calc R U
C22 C 0.8974(7) 0.7857(6) -0.0667(4) 0.061(3) Uani 1 1 d . .
C61 C 0.8910(6) 0.6863(5) 0.4978(4) 0.064(3) Uani 1 1 d . .
H61 H 0.9525 0.6909 0.5034 0.077 Uiso 1 1 calc R U
C25 C 0.9949(7) 0.7852(5) -0.1569(4) 0.057(2) Uani 1 1 d . .
H25 H 1.0040 0.7982 -0.1976 0.068 Uiso 1 1 calc R U
C32 C 0.9612(6) 0.5700(6) 0.1673(4) 0.059(2) Uani 1 1 d . .
H32 H 0.9071 0.5521 0.1895 0.070 Uiso 1 1 calc R U
C29 C 0.9085(6) 0.7249(5) 0.1822(3) 0.050(2) Uani 1 1 d . .
C79 C 0.2980(6) 0.5781(6) 0.5351(4) 0.064(3) Uani 1 1 d . .
H79 H 0.3251 0.5231 0.5282 0.077 Uiso 1 1 calc R U
C11 C 1.4599(7) 1.1633(6) 0.1481(4) 0.070(3) Uani 1 1 d . .
H11 H 1.4594 1.2241 0.1409 0.084 Uiso 1 1 calc R U
C10 C 1.4610(6) 0.9834(6) 0.1686(4) 0.066(3) Uani 1 1 d . .
H10 H 1.4622 0.9224 0.1735 0.079 Uiso 1 1 calc R U
C12 C 1.5309(6) 1.0280(6) 0.1880(4) 0.065(3) Uani 1 1 d . .
H12 H 1.5779 0.9980 0.2072 0.079 Uiso 1 1 calc R U
C81 C 0.3067(6) 0.6135(6) 0.5866(4) 0.066(3) Uani 1 1 d . .
H81 H 0.3394 0.5819 0.6150 0.079 Uiso 1 1 calc R U
C34 C 1.0270(7) 0.5071(6) 0.1471(4) 0.069(3) Uani 1 1 d . .
H34 H 1.0163 0.4478 0.1555 0.083 Uiso 1 1 calc R U
C23 C 0.9096(6) 0.8031(5) -0.1258(4) 0.059(2) Uani 1 1 d . .
H23 H 0.8608 0.8271 -0.1459 0.071 Uiso 1 1 calc R U
C9 C 1.3927(6) 1.1159(7) 0.1295(4) 0.071(3) Uani 1 1 d . .
H9 H 1.3479 1.1444 0.1078 0.085 Uiso 1 1 calc R U
C13 C 1.5278(5) 1.1176(6) 0.1777(4) 0.048(2) Uani 1 1 d . .
C65 C 0.9606(6) 0.5802(6) 0.6099(4) 0.061(2) Uani 1 1 d . .
H65 H 0.9357 0.5484 0.5833 0.073 Uiso 1 1 calc R U
C62 C 0.7324(7) 0.6752(5) 0.5378(4) 0.059(2) Uani 1 1 d . .
H62 H 0.6879 0.6737 0.5702 0.071 Uiso 1 1 calc R U
C64 C 0.9220(6) 0.6618(6) 0.6228(4) 0.061(3) Uani 1 1 d . .
C82 C 0.2186(7) 0.7402(6) 0.5552(4) 0.073(3) Uani 1 1 d . .
H82 H 0.1918 0.7955 0.5619 0.088 Uiso 1 1 calc R U
C24 C 0.9644(7) 0.7462(6) -0.0365(4) 0.079(3) Uani 1 1 d . .
H24 H 0.9537 0.7315 0.0040 0.095 Uiso 1 1 calc R U
C50 C 0.2990(8) 1.0162(6) 0.4371(4) 0.085(3) Uani 1 1 d . .
C80 C 0.2080(6) 0.7037(7) 0.5022(4) 0.078(3) Uani 1 1 d . .
H80 H 0.1738 0.7336 0.4740 0.094 Uiso 1 1 calc R U
C54 C 0.3112(7) 0.9681(6) 0.5391(4) 0.085(3) Uani 1 1 d . .
H54 H 0.3337 0.9283 0.5680 0.102 Uiso 1 1 calc R U
C52 C 0.3309(8) 0.9548(7) 0.4802(4) 0.107(4) Uani 1 1 d . .
H52 H 0.3654 0.9049 0.4691 0.128 Uiso 1 1 calc R U
O13 O 1.1725(4) 0.4675(4) 0.0990(2) 0.081(2) Uani 1 1 d . .
O23 O 0.8428(5) 0.6977(4) 0.6017(3) 0.087(2) Uani 1 1 d . .
O18 O 0.3131(6) 1.0079(5) 0.3779(3) 0.132(4) Uani 1 1 d . .
C68 C 1.0330(6) 0.6747(5) 0.6886(4) 0.057(2) Uani 1 1 d . .
H68 H 1.0583 0.7076 0.7145 0.069 Uiso 1 1 calc R U
C63 C 0.8233(7) 0.6843(6) 0.5451(4) 0.065(3) Uani 1 1 d . .
C35 C 1.1059(7) 0.5318(6) 0.1156(4) 0.064(3) Uani 1 1 d . .
C31 C 1.0579(6) 0.6834(6) 0.1239(4) 0.068(3) Uani 1 1 d . .
H31 H 1.0702 0.7426 0.1169 0.082 Uiso 1 1 calc R U
C49 C 0.3809(9) 0.9497(8) 0.3561(5) 0.087(4) Uani 1 1 d . .
C33 C 1.1225(6) 0.6191(6) 0.1031(4) 0.073(3) Uani 1 1 d . .
H33 H 1.1769 0.6357 0.0807 0.088 Uiso 1 1 calc R U
C48 C 0.3585(8) 0.8716(8) 0.3392(5) 0.106(4) Uani 1 1 d . .
H48 H 0.2974 0.8560 0.3438 0.128 Uiso 1 1 calc R U
C83 C 0.2679(6) 0.6953(6) 0.5971(4) 0.053(2) Uani 1 1 d . .
C66 C 0.9575(7) 0.7085(6) 0.6620(4) 0.074(3) Uani 1 1 d . .
H66 H 0.9307 0.7631 0.6706 0.089 Uiso 1 1 calc R U
C85 C 1.0532(14) 0.7679(14) 0.2875(7) 0.189(8) Uani 1 1 d . U
H85 H 1.0771 0.8223 0.2752 0.226 Uiso 1 1 calc R U
C86 C 1.0972(17) 0.6237(13) 0.2932(9) 0.275(14) Uani 1 1 d . .
H86A H 1.0321 0.6182 0.2926 0.412 Uiso 1 1 calc R U
H86B H 1.1149 0.6003 0.3310 0.412 Uiso 1 1 calc R U
H86C H 1.1304 0.5917 0.2628 0.412 Uiso 1 1 calc R U
C87 C 1.2124(13) 0.7228(15) 0.2612(11) 0.350(18) Uani 1 1 d . .
H87A H 1.2152 0.7623 0.2259 0.526 Uiso 1 1 calc R U
H87B H 1.2420 0.6672 0.2524 0.526 Uiso 1 1 calc R U
H87C H 1.2434 0.7471 0.2904 0.526 Uiso 1 1 calc R U
N1 N 1.1172(8) 0.7105(10) 0.2836(6) 0.148(5) Uani 1 1 d . .
C84 C 0.2777(7) 0.7386(6) 0.6525(4) 0.056(2) Uani 1 1 d . .
O29 O 0.3316(4) 0.7000(4) 0.6872(3) 0.0649(17) Uani 1 1 d . .
O30 O 0.2328(5) 0.8070(4) 0.6617(2) 0.0741(19) Uani 1 1 d . .
C14 C 1.5959(7) 1.1680(6) 0.2044(3) 0.057(3) Uani 1 1 d . .
O4 O 1.6014(4) 1.2483(4) 0.1910(2) 0.0552(15) Uani 1 1 d . .
O5 O 1.6462(4) 1.1252(3) 0.2408(3) 0.0602(16) Uani 1 1 d . .
O20 O 0.2625(5) 1.0006(5) 0.6578(3) 0.083(2) Uani 1 1 d . .
O19 O 0.1969(6) 1.1290(4) 0.6309(3) 0.106(3) Uani 1 1 d . .
O32 O 0.5958(4) 0.4255(4) 0.1320(3) 0.0792(19) Uani 1 1 d . .
H32A H 0.5399 0.4443 0.1326 0.095 Uiso 1 1 d R U
H32B H 0.6264 0.4536 0.1031 0.095 Uiso 1 1 d R U
C56 C 0.2374(7) 1.0575(6) 0.6180(4) 0.068(3) Uani 1 1 d . .

loop_
_atom_site_aniso_label
_atom_site_aniso_U_11
_atom_site_aniso_U_22
_atom_site_aniso_U_33
_atom_site_aniso_U_23
_atom_site_aniso_U_13
_atom_site_aniso_U_12
C76 0.065(7) 0.061(6) 0.062(6) -0.032(5) 0.013(5) 0.000(5)
C55 0.107(8) 0.047(6) 0.035(5) -0.001(4) 0.008(5) -0.015(5)
C53 0.156(11) 0.052(6) 0.059(7) -0.022(5) -0.006(7) 0.034(7)
C51 0.161(11) 0.076(7) 0.052(6) -0.016(5) -0.005(7) 0.074(7)
O10 0.069(4) 0.050(4) 0.061(4) -0.012(3) 0.012(3) 0.015(3)
O9 0.087(4) 0.030(3) 0.047(4) -0.013(3) 0.015(3) -0.016(3)
C28 0.067(6) 0.034(5) 0.053(6) -0.014(4) 0.004(5) -0.001(5)
O24 0.073(4) 0.041(3) 0.085(5) -0.019(3) -0.026(4) 0.002(3)
O25 0.069(4) 0.040(3) 0.062(4) -0.014(3) -0.001(3) 0.009(3)
C70 0.051(6) 0.057(6) 0.046(6) -0.014(5) 0.005(4) 0.007(5)
C69 0.044(5) 0.043(5) 0.046(5) -0.007(4) -0.006(4) 0.012(4)
C67 0.064(6) 0.042(5) 0.055(6) -0.022(4) -0.006(5) 0.015(4)
C27 0.077(7) 0.035(5) 0.045(6) -0.010(4) 0.006(5) 0.008(5)
C26 0.084(7) 0.082(7) 0.041(6) 0.000(5) 0.005(5) 0.035(6)
O14 0.064(4) 0.041(3) 0.045(3) -0.012(3) 0.013(3) -0.005(3)
O15 0.077(4) 0.045(3) 0.057(4) -0.018(3) 0.005(3) 0.020(3)
C42 0.051(5) 0.041(5) 0.047(5) -0.009(4) 0.004(4) 0.004(4)
C41 0.065(6) 0.031(5) 0.053(6) -0.007(4) 0.004(5) 0.002(4)
C39 0.066(6) 0.044(5) 0.055(6) -0.007(4) 0.007(5) 0.020(4)
C37 0.060(6) 0.048(5) 0.055(6) -0.012(4) 0.006(5) 0.017(4)
C40 0.051(6) 0.046(5) 0.061(6) -0.012(5) 0.008(5) 0.012(4)
C38 0.074(7) 0.064(6) 0.047(6) -0.017(5) 0.004(5) 0.019(5)
C36 0.080(7) 0.058(6) 0.041(6) -0.016(5) 0.014(5) 0.010(5)
Sm3 0.0467(3) 0.0330(2) 0.0449(3) -0.01282(19) 0.0044(2) 0.00163(19)
Sm4 0.0487(3) 0.0361(2) 0.0453(3) -0.01422(19) 0.0001(2) 0.0017(2)
Sm1 0.0555(3) 0.0364(3) 0.0464(3) -0.0097(2) 0.0049(2) -0.0017(2)
Sm2 0.0511(3) 0.0372(3) 0.0489(3) -0.0138(2) 0.0103(2) -0.0007(2)
C15 0.065(6) 0.034(5) 0.057(6) -0.007(4) 0.008(5) -0.009(4)
C4 0.044(6) 0.068(6) 0.081(7) -0.027(5) -0.004(5) -0.008(5)
C43 0.046(6) 0.069(7) 0.035(5) 0.016(5) 0.000(4) -0.001(5)
C44 0.058(6) 0.045(5) 0.050(5) -0.004(4) 0.012(5) -0.003(5)
C16 0.059(6) 0.052(5) 0.039(5) -0.012(4) 0.008(4) -0.004(5)
C17 0.082(7) 0.054(6) 0.052(6) -0.016(5) 0.003(5) -0.012(5)
C74 0.047(6) 0.076(6) 0.054(6) -0.030(5) -0.001(4) -0.009(5)
C1 0.060(6) 0.055(6) 0.045(5) -0.005(4) 0.005(5) 0.015(5)
C21 0.057(6) 0.076(7) 0.049(6) -0.027(5) 0.005(5) 0.005(5)
C71 0.043(5) 0.056(6) 0.052(6) -0.014(4) -0.006(4) 0.002(4)
C72 0.049(5) 0.037(5) 0.053(5) -0.011(4) 0.014(4) -0.004(4)
C77 0.040(6) 0.074(6) 0.058(6) -0.023(5) -0.002(5) 0.003(5)
C3 0.050(6) 0.067(6) 0.078(7) -0.022(5) -0.005(5) -0.005(5)
C18 0.077(7) 0.055(6) 0.045(5) -0.014(4) 0.009(5) -0.016(5)
C19 0.077(7) 0.072(7) 0.049(6) -0.014(5) 0.020(5) -0.015(6)
C7 0.057(6) 0.059(6) 0.082(7) -0.028(5) 0.003(6) -0.004(5)
C20 0.070(7) 0.064(6) 0.071(7) -0.031(5) 0.003(5) -0.007(5)
C75 0.054(6) 0.089(7) 0.063(6) -0.038(5) 0.004(5) -0.011(5)
C2 0.056(6) 0.041(5) 0.077(7) -0.021(5) 0.001(5) -0.004(4)
C6 0.045(6) 0.079(7) 0.088(7) -0.037(6) -0.004(5) -0.012(5)
C78 0.050(6) 0.077(7) 0.061(7) -0.021(6) 0.004(5) 0.001(5)
C8 0.047(6) 0.069(7) 0.081(7) -0.025(6) -0.003(5) -0.015(6)
C73 0.061(6) 0.061(6) 0.054(6) -0.032(5) 0.003(5) -0.002(5)
C45 0.071(7) 0.052(6) 0.111(9) -0.010(6) -0.026(6) 0.006(5)
C46 0.074(8) 0.041(6) 0.136(10) -0.012(6) 0.026(7) 0.000(5)
C47 0.151(13) 0.067(8) 0.112(10) -0.048(7) -0.055(10) 0.037(9)
C5 0.048(6) 0.079(7) 0.076(7) -0.027(5) -0.002(5) -0.014(5)
O26 0.039(3) 0.038(3) 0.055(4) -0.011(3) 0.004(3) -0.003(3)
O2 0.049(4) 0.037(3) 0.107(5) -0.023(3) 0.011(3) -0.023(3)
O27 0.054(4) 0.059(4) 0.080(4) -0.041(3) 0.006(3) 0.002(3)
O1 0.060(4) 0.057(4) 0.073(4) -0.015(3) 0.003(3) 0.001(3)
O28 0.053(4) 0.120(6) 0.068(4) -0.054(4) 0.006(3) 0.005(4)
O3 0.046(4) 0.109(6) 0.123(6) -0.059(5) 0.016(4) -0.020(4)
O21 0.059(4) 0.044(3) 0.044(3) -0.013(3) 0.000(3) -0.007(3)
O22 0.057(4) 0.051(4) 0.047(3) -0.015(3) 0.004(3) -0.016(3)
O17 0.053(4) 0.062(4) 0.083(5) -0.027(3) -0.002(3) 0.011(3)
O12 0.045(3) 0.047(3) 0.056(4) -0.020(3) 0.013(3) -0.006(3)
O7 0.063(4) 0.039(3) 0.041(3) -0.004(3) 0.006(3) -0.005(3)
O6 0.120(6) 0.047(4) 0.050(4) -0.012(3) 0.019(4) -0.025(4)
O8 0.067(4) 0.105(5) 0.063(4) -0.052(4) 0.011(3) 0.001(4)
O16 0.047(4) 0.075(4) 0.086(5) 0.009(4) 0.012(3) 0.001(3)
O11 0.065(4) 0.051(4) 0.083(5) -0.029(3) 0.025(3) -0.013(3)
O31 0.056(5) 0.106(6) 0.124(7) 0.010(5) 0.003(5) 0.012(4)
C58 0.057(6) 0.034(5) 0.043(5) -0.009(4) 0.004(4) 0.003(4)
C30 0.054(6) 0.049(5) 0.042(5) -0.017(4) 0.008(4) 0.000(4)
C59 0.064(7) 0.058(6) 0.048(6) -0.022(4) 0.000(5) 0.008(5)
C57 0.055(6) 0.024(4) 0.048(5) -0.008(4) 0.008(5) 0.004(4)
C60 0.057(6) 0.059(6) 0.046(6) -0.010(4) 0.001(5) -0.005(4)
C22 0.066(7) 0.071(7) 0.042(6) -0.016(5) 0.017(5) 0.006(5)
C61 0.065(7) 0.065(6) 0.064(7) -0.021(5) -0.009(5) 0.017(5)
C25 0.083(7) 0.050(6) 0.035(5) -0.006(4) 0.010(5) -0.004(5)
C32 0.044(5) 0.057(6) 0.072(6) -0.018(5) 0.020(5) -0.008(4)
C29 0.064(6) 0.046(5) 0.041(5) -0.016(4) -0.002(5) 0.007(5)
C79 0.075(7) 0.054(6) 0.060(6) -0.024(5) 0.016(5) 0.010(5)
C11 0.073(7) 0.052(6) 0.087(8) -0.015(5) -0.010(6) 0.000(5)
C10 0.050(6) 0.045(6) 0.107(8) -0.022(5) 0.000(6) -0.021(5)
C12 0.060(7) 0.057(6) 0.080(7) -0.017(5) -0.004(5) 0.001(5)
C81 0.077(7) 0.053(6) 0.060(6) -0.007(5) 0.014(5) 0.025(5)
C34 0.081(7) 0.057(6) 0.066(7) -0.020(5) 0.015(6) 0.004(5)
C23 0.055(6) 0.059(6) 0.062(6) -0.010(5) -0.005(5) 0.007(5)
C9 0.053(6) 0.075(7) 0.091(8) -0.011(6) -0.031(5) -0.005(6)
C13 0.035(5) 0.056(6) 0.056(6) -0.015(5) -0.004(4) -0.008(4)
C65 0.052(6) 0.067(6) 0.069(6) -0.026(5) -0.020(5) 0.012(5)
C62 0.070(7) 0.065(6) 0.042(6) -0.014(4) -0.011(5) 0.022(5)
C64 0.071(7) 0.067(6) 0.045(6) -0.020(5) -0.013(5) 0.032(5)
C82 0.090(8) 0.065(6) 0.064(7) -0.025(5) -0.005(6) 0.028(6)
C24 0.094(8) 0.092(8) 0.041(6) -0.005(5) 0.026(6) 0.019(7)
C50 0.134(10) 0.057(6) 0.056(7) -0.008(5) 0.009(6) 0.045(6)
C80 0.074(7) 0.095(8) 0.067(7) -0.023(6) -0.010(6) 0.021(6)
C54 0.116(9) 0.070(7) 0.064(7) -0.010(6) -0.003(6) 0.037(6)
C52 0.158(12) 0.097(9) 0.055(7) -0.015(6) 0.007(7) 0.062(8)
O13 0.092(5) 0.091(5) 0.050(4) -0.011(3) 0.015(4) 0.038(4)
O23 0.097(5) 0.109(5) 0.061(4) -0.047(4) -0.038(4) 0.060(4)
O18 0.181(8) 0.153(7) 0.053(5) -0.039(5) -0.009(5) 0.123(6)
C68 0.052(6) 0.046(5) 0.079(7) -0.033(5) -0.015(5) 0.011(4)
C63 0.068(7) 0.065(6) 0.064(7) -0.025(5) -0.020(6) 0.036(5)
C35 0.084(8) 0.064(7) 0.040(5) -0.009(5) 0.011(5) 0.012(6)
C31 0.064(6) 0.068(6) 0.067(6) -0.009(5) 0.025(5) -0.004(5)
C49 0.104(10) 0.088(9) 0.066(7) -0.028(6) -0.003(7) 0.050(8)
C33 0.070(7) 0.079(7) 0.060(6) -0.006(5) 0.036(5) 0.012(6)
C48 0.080(9) 0.087(9) 0.139(11) -0.009(8) 0.030(8) 0.027(7)
C83 0.060(6) 0.057(6) 0.039(5) -0.002(4) 0.002(4) -0.001(5)
C66 0.082(8) 0.069(7) 0.071(7) -0.028(5) -0.010(6) 0.041(6)
C85 0.143(15) 0.24(2) 0.167(17) 0.028(15) -0.008(15) 0.047(18)
C86 0.42(4) 0.163(19) 0.27(3) 0.013(18) -0.15(2) -0.09(2)
C87 0.108(16) 0.34(3) 0.58(5) 0.20(3) -0.10(2) -0.090(18)
N1 0.068(8) 0.161(13) 0.200(13) 0.029(11) -0.015(8) 0.044(8)
C84 0.070(7) 0.044(6) 0.050(6) -0.009(5) 0.017(5) -0.003(5)
O29 0.090(5) 0.054(4) 0.049(4) -0.014(3) 0.005(3) 0.004(4)
O30 0.107(5) 0.057(4) 0.055(4) -0.022(3) 0.009(4) 0.015(4)
C14 0.092(8) 0.045(6) 0.028(5) -0.010(4) 0.008(5) 0.020(5)
O4 0.056(4) 0.043(4) 0.070(4) -0.015(3) -0.012(3) -0.006(3)
O5 0.074(4) 0.044(4) 0.065(4) -0.002(3) -0.018(3) -0.005(3)
O20 0.098(5) 0.092(5) 0.055(4) 0.017(4) 0.004(4) -0.028(4)
O19 0.214(9) 0.034(4) 0.060(4) -0.016(3) 0.033(5) 0.001(5)
O32 0.061(4) 0.062(4) 0.113(5) 0.008(4) -0.012(4) -0.013(3)
C56 0.093(8) 0.046(6) 0.064(7) 0.003(5) 0.005(6) -0.031(6)

loop_
_atom_type_symbol
_atom_type_description
_atom_type_scat_dispersion_real
_atom_type_scat_dispersion_imag
_atom_type_scat_source
C C 0.0033 0.0016 'International Tables Vol C Tables 4.2.6.8 and 6.1.1.4'
H H 0.0000 0.0000 'International Tables Vol C Tables 4.2.6.8 and 6.1.1.4'
N N 0.0061 0.0033 'International Tables Vol C Tables 4.2.6.8 and 6.1.1.4'
O O 0.0106 0.0060 'International Tables Vol C Tables 4.2.6.8 and 6.1.1.4'
Sm Sm -0.1638 3.4418 'International Tables Vol C Tables 4.2.6.8 and 6.1.1.4'

loop_
_geom_angle_atom_site_label_1
_geom_angle_atom_site_label_2
_geom_angle_atom_site_label_3
_geom_angle
_geom_angle_site_symmetry_1
_geom_angle_site_symmetry_3
C77 C76 C74 120.8(8) . .
C54 C55 C53 122.0(8) . .
C54 C55 C56 120.7(9) . .
C53 C55 C56 117.3(9) . .
C55 C53 C51 119.6(8) . .
C50 C51 C53 119.2(9) . .
C28 O10 Sm4 104.0(5) . 2_765
C28 O9 Sm1 143.6(5) . 2_775
C28 O9 Sm4 84.3(5) . 2_765
Sm1 O9 Sm4 118.9(2) 2_775 2_765
O10 C28 O9 120.3(8) . .
O10 C28 C27 120.3(8) . .
O9 C28 C27 119.3(8) . .
O10 C28 Sm4 51.8(4) . 2_765
O9 C28 Sm4 70.4(4) . 2_765
C27 C28 Sm4 160.0(5) . 2_765
C70 O24 Sm4 142.1(5) . 2_766
C70 O25 Sm3 136.3(6) . 2_766
O25 C70 O24 123.5(8) . .
O25 C70 C69 119.5(8) . .
O24 C70 C69 117.0(7) . .
C67 C69 C68 118.7(8) . .
C67 C69 C70 120.8(7) . .
C68 C69 C70 120.5(8) . .
C69 C67 C65 120.4(7) . .
C25 C27 C26 120.1(8) . .
C25 C27 C28 121.4(8) . .
C26 C27 C28 118.6(9) . .
C27 C26 C24 120.3(9) . .
C42 O14 Sm3 92.5(4) . 2_765
C42 O14 Sm4 132.8(5) . 2_765
Sm3 O14 Sm4 108.52(18) 2_765 2_765
C42 O15 Sm3 93.2(5) . 2_765
O15 C42 O14 120.1(7) . .
O15 C42 C41 122.2(8) . .
O14 C42 C41 117.6(7) . .
O15 C42 Sm3 61.4(4) . 2_765
O14 C42 Sm3 60.6(4) . 2_765
C41 C42 Sm3 164.1(6) . 2_765
C40 C41 C39 118.7(8) . .
C40 C41 C42 122.8(8) . .
C39 C41 C42 118.4(8) . .
C37 C39 C41 119.6(8) . .
C36 C37 C39 120.2(8) . .
C41 C40 C38 122.1(8) . .
C40 C38 C36 119.2(8) . .
C37 C36 O13 124.6(8) . .
C37 C36 C38 120.2(8) . .
O13 C36 C38 115.2(8) . .
O25 Sm3 O26 83.15(18) 2_766 .
O25 Sm3 O12 88.44(18) 2_766 .
O26 Sm3 O12 156.75(15) . .
O25 Sm3 O17 151.33(19) 2_766 .
O26 Sm3 O17 81.89(19) . .
O12 Sm3 O17 113.94(19) . .
O25 Sm3 O22 76.68(18) 2_766 .
O26 Sm3 O22 82.09(17) . .
O12 Sm3 O22 117.02(17) . .
O17 Sm3 O22 77.15(19) . .
O25 Sm3 O14 79.86(18) 2_766 2_765
O26 Sm3 O14 71.36(16) . 2_765
O12 Sm3 O14 85.86(16) . 2_765
O17 Sm3 O14 117.72(19) . 2_765
O22 Sm3 O14 146.33(17) . 2_765
O25 Sm3 O15 129.67(17) 2_766 2_765
O26 Sm3 O15 92.33(18) . 2_765
O12 Sm3 O15 76.47(18) . 2_765
O17 Sm3 O15 75.35(18) . 2_765
O22 Sm3 O15 152.44(18) . 2_765
O14 Sm3 O15 51.75(17) 2_765 2_765
O25 Sm3 O21 69.76(17) 2_766 .
O26 Sm3 O21 129.75(17) . .
O12 Sm3 O21 65.85(17) . .
O17 Sm3 O21 102.13(18) . .
O22 Sm3 O21 51.47(16) . .
O14 Sm3 O21 138.21(17) 2_765 .
O15 Sm3 O21 137.55(17) 2_765 .
O25 Sm3 O16 131.29(19) 2_766 .
O26 Sm3 O16 129.52(17) . .
O12 Sm3 O16 71.40(17) . .
O17 Sm3 O16 49.84(18) . .
O22 Sm3 O16 74.44(17) . .
O14 Sm3 O16 138.85(18) 2_765 .
O15 Sm3 O16 89.01(17) 2_765 .
O21 Sm3 O16 61.54(17) . .
O25 Sm3 C42 104.6(2) 2_766 2_765
O26 Sm3 C42 84.9(2) . 2_765
O12 Sm3 C42 76.3(2) . 2_765
O17 Sm3 C42 98.3(2) . 2_765
O22 Sm3 C42 166.7(2) . 2_765
O14 Sm3 C42 26.88(18) 2_765 2_765
O15 Sm3 C42 25.39(18) 2_765 2_765
O21 Sm3 C42 141.7(2) . 2_765
O16 Sm3 C42 112.4(2) . 2_765
O24 Sm4 O29 73.5(2) 2_766 2_666
O24 Sm4 O4 138.67(18) 2_766 1_445
O29 Sm4 O4 85.60(19) 2_666 1_445
O24 Sm4 O10 83.5(2) 2_766 2_765
O29 Sm4 O10 125.7(2) 2_666 2_765
O4 Sm4 O10 80.56(18) 1_445 2_765
O24 Sm4 O32 139.51(19) 2_766 .
O29 Sm4 O32 145.1(2) 2_666 .
O4 Sm4 O32 73.27(18) 1_445 .
O10 Sm4 O32 78.5(2) 2_765 .
O24 Sm4 O27 128.58(19) 2_766 .
O29 Sm4 O27 75.5(2) 2_666 .
O4 Sm4 O27 76.88(18) 1_445 .
O10 Sm4 O27 147.6(2) 2_765 .
O32 Sm4 O27 72.9(2) . .
O24 Sm4 O14 69.05(19) 2_766 2_765
O29 Sm4 O14 130.19(18) 2_666 2_765
O4 Sm4 O14 143.76(18) 1_445 2_765
O10 Sm4 O14 81.24(17) 2_765 2_765
O32 Sm4 O14 72.53(18) . 2_765
O27 Sm4 O14 103.91(17) . 2_765
O24 Sm4 O26 83.34(17) 2_766 .
O29 Sm4 O26 78.23(17) 2_666 .
O4 Sm4 O26 127.33(17) 1_445 .
O10 Sm4 O26 147.29(17) 2_765 .
O32 Sm4 O26 92.67(18) . .
O27 Sm4 O26 50.62(16) . .
O14 Sm4 O26 66.09(15) 2_765 .
O24 Sm4 O9 64.44(17) 2_766 2_765
O29 Sm4 O9 76.83(18) 2_666 2_765
O4 Sm4 O9 76.43(17) 1_445 2_765
O10 Sm4 O9 48.95(17) 2_765 2_765
O32 Sm4 O9 122.56(18) . 2_765
O27 Sm4 O9 142.65(17) . 2_765
O14 Sm4 O9 113.08(16) 2_765 2_765
O26 Sm4 O9 143.65(15) . 2_765
O24 Sm4 C28 69.4(2) 2_766 2_765
O29 Sm4 C28 102.0(2) 2_666 2_765
O4 Sm4 C28 81.0(2) 1_445 2_765
O10 Sm4 C28 24.2(2) 2_765 2_765
O32 Sm4 C28 101.8(2) . 2_765
O27 Sm4 C28 157.9(2) . 2_765
O14 Sm4 C28 94.45(19) 2_765 2_765
O26 Sm4 C28 151.18(19) . 2_765
O9 Sm4 C28 25.28(18) 2_765 2_765
O5 Sm1 O30 91.1(2) 1_455 2_676
O5 Sm1 O20 89.6(2) 1_455 2_676
O30 Sm1 O20 80.8(2) 2_676 2_676
O5 Sm1 O9 84.0(2) 1_455 2_775
O30 Sm1 O9 78.65(19) 2_676 2_775
O20 Sm1 O9 158.4(2) 2_676 2_775
O5 Sm1 O6 83.0(2) 1_455 .
O30 Sm1 O6 152.3(2) 2_676 .
O20 Sm1 O6 125.9(2) 2_676 .
O9 Sm1 O6 73.88(18) 2_775 .
O5 Sm1 O1 172.52(19) 1_455 .
O30 Sm1 O1 85.5(2) 2_676 .
O20 Sm1 O1 96.4(2) 2_676 .
O9 Sm1 O1 88.81(19) 2_775 .
O6 Sm1 O1 97.0(2) . .
O5 Sm1 O2 135.99(18) 1_455 .
O30 Sm1 O2 125.9(2) 2_676 .
O20 Sm1 O2 75.8(2) 2_676 .
O9 Sm1 O2 122.38(17) 2_775 .
O6 Sm1 O2 73.5(2) . .
O1 Sm1 O2 50.46(17) . .
O5 Sm1 O7 77.00(17) 1_455 .
O30 Sm1 O7 153.42(19) 2_676 .
O20 Sm1 O7 75.5(2) 2_676 .
O9 Sm1 O7 122.63(16) 2_775 .
O6 Sm1 O7 50.56(16) . .
O1 Sm1 O7 108.80(17) . .
O2 Sm1 O7 59.26(16) . .
O19 Sm2 O31 83.7(3) 2_676 .
O19 Sm2 O2 81.8(2) 2_676 .
O31 Sm2 O2 78.7(2) . .
O19 Sm2 O21 76.40(18) 2_676 .
O31 Sm2 O21 74.4(2) . .
O2 Sm2 O21 146.9(2) . .
O19 Sm2 O7 106.3(2) 2_676 .
O31 Sm2 O7 141.9(2) . .
O2 Sm2 O7 66.98(19) . .
O21 Sm2 O7 143.33(18) . .
O19 Sm2 O16 92.8(2) 2_676 .
O31 Sm2 O16 142.3(2) . .
O2 Sm2 O16 138.15(19) . .
O21 Sm2 O16 68.27(18) . .
O7 Sm2 O16 75.06(18) . .
O19 Sm2 O11 153.5(3) 2_676 .
O31 Sm2 O11 73.0(2) . .
O2 Sm2 O11 81.25(18) . .
O21 Sm2 O11 108.48(17) . .
O7 Sm2 O11 85.52(18) . .
O16 Sm2 O11 113.4(2) . .
O19 Sm2 O12 142.09(19) 2_676 .
O31 Sm2 O12 87.0(2) . .
O2 Sm2 O12 132.03(17) . .
O21 Sm2 O12 65.71(16) . .
O7 Sm2 O12 103.63(16) . .
O16 Sm2 O12 72.91(18) . .
O11 Sm2 O12 50.79(16) . .
O7 C15 O6 121.5(7) . .
O7 C15 C16 118.9(7) . .
O6 C15 C16 119.6(8) . .
C6 C4 C2 119.5(8) . .
O17 C43 O16 120.8(8) . .
O17 C43 C44 119.6(8) . .
O16 C43 C44 119.6(9) . .
C45 C44 C46 119.1(8) . .
C45 C44 C43 122.5(9) . .
C46 C44 C43 118.3(8) . .
C18 C16 C17 119.0(8) . .
C18 C16 C15 120.8(7) . .
C17 C16 C15 120.2(8) . .
C16 C17 C19 120.5(8) . .
C72 C74 C76 120.4(8) . .
O1 C1 O2 119.5(8) . .
O1 C1 C2 118.8(8) . .
O2 C1 C2 121.6(8) . .
C19 C21 C20 120.2(8) . .
C19 C21 O8 123.3(8) . .
C20 C21 O8 116.5(8) . .
O27 C71 O26 121.1(7) . .
O27 C71 C72 119.8(8) . .
O26 C71 C72 119.1(7) . .
C74 C72 C73 118.7(7) . .
C74 C72 C71 122.4(8) . .
C73 C72 C71 118.9(7) . .
C76 C77 C75 120.0(8) . .
C76 C77 O28 124.4(8) . .
C75 C77 O28 115.5(8) . .
C5 C3 C2 121.4(9) . .
C16 C18 C20 120.9(8) . .
C21 C19 C17 119.9(8) . .
O3 C7 C6 116.2(8) . .
O3 C7 C5 125.0(9) . .
C6 C7 C5 118.8(8) . .
C21 C20 C18 119.5(8) . .
C73 C75 C77 120.1(8) . .
C3 C2 C4 118.8(8) . .
C3 C2 C1 123.3(8) . .
C4 C2 C1 117.9(8) . .
C4 C6 C7 121.2(9) . .
C80 C78 C79 121.9(9) . .
C80 C78 O28 117.5(9) . .
C79 C78 O28 120.5(9) . .
C10 C8 C9 121.5(9) . .
C10 C8 O3 118.7(9) . .
C9 C8 O3 119.8(10) . .
C75 C73 C72 120.0(8) . .
C44 C45 C47 119.3(10) . .
C44 C46 C48 121.3(10) . .
C49 C47 C45 120.7(10) . .
C3 C5 C7 120.2(8) . .
C71 O26 Sm3 152.7(5) . .
C71 O26 Sm4 89.2(4) . .
Sm3 O26 Sm4 108.07(17) . .
C1 O2 Sm2 162.9(6) . .
C1 O2 Sm1 87.8(5) . .
Sm2 O2 Sm1 107.1(2) . .
C71 O27 Sm4 98.4(5) . .
C1 O1 Sm1 94.3(5) . .
C77 O28 C78 118.8(7) . .
C7 O3 C8 115.0(7) . .
C57 O21 Sm2 138.9(4) . .
C57 O21 Sm3 90.6(5) . .
Sm2 O21 Sm3 101.58(18) . .
C57 O22 Sm3 96.6(5) . .
C43 O17 Sm3 100.4(5) . .
C29 O12 Sm3 165.7(5) . .
C29 O12 Sm2 89.7(4) . .
Sm3 O12 Sm2 101.38(17) . .
C15 O7 Sm2 127.7(5) . .
C15 O7 Sm1 87.7(4) . .
Sm2 O7 Sm1 103.52(18) . .
C15 O6 Sm1 100.3(5) . .
C21 O8 C22 115.2(7) . .
C43 O16 Sm2 170.8(6) . .
C43 O16 Sm3 86.2(5) . .
Sm2 O16 Sm3 96.77(19) . .
C29 O11 Sm2 93.6(5) . .
C85 O31 Sm2 147.3(11) . .
C59 C58 C60 120.1(8) . .
C59 C58 C57 119.9(7) . .
C60 C58 C57 120.0(8) . .
C32 C30 C31 118.9(7) . .
C32 C30 C29 120.8(7) . .
C31 C30 C29 119.7(8) . .
C58 C59 C61 120.3(8) . .
O22 C57 O21 119.9(8) . .
O22 C57 C58 120.6(7) . .
O21 C57 C58 119.5(8) . .
C62 C60 C58 119.9(9) . .
C24 C22 C23 121.7(8) . .
C24 C22 O8 121.2(8) . .
C23 C22 O8 117.0(9) . .
C59 C61 C63 118.5(9) . .
C27 C25 C23 118.9(8) . .
C30 C32 C34 121.0(8) . .
O12 C29 O11 120.2(7) . .
O12 C29 C30 119.2(7) . .
O11 C29 C30 120.6(8) . .
C78 C79 C81 119.8(8) . .
C9 C11 C13 118.0(9) . .
C8 C10 C12 120.5(9) . .
C13 C12 C10 117.4(9) . .
C79 C81 C83 120.8(9) . .
C35 C34 C32 120.4(9) . .
C22 C23 C25 120.2(9) . .
C8 C9 C11 120.1(9) . .
C12 C13 C11 122.2(8) . .
C12 C13 C14 118.3(8) . .
C11 C13 C14 119.2(8) . .
C64 C65 C67 119.2(8) . .
C60 C62 C63 119.7(9) . .
C66 C64 O23 115.4(8) . .
C66 C64 C65 120.9(8) . .
O23 C64 C65 123.5(8) . .
C83 C82 C80 120.9(8) . .
C22 C24 C26 118.7(9) . .
O18 C50 C51 115.6(9) . .
O18 C50 C52 124.3(8) . .
C51 C50 C52 120.0(9) . .
C78 C80 C82 117.9(9) . .
C55 C54 C52 119.1(9) . .
C54 C52 C50 120.0(9) . .
C36 O13 C35 118.3(7) . .
C64 O23 C63 120.6(7) . .
C50 O18 C49 119.8(8) . .
C66 C68 C69 121.1(8) . .
C62 C63 C61 121.4(9) . .
C62 C63 O23 116.7(8) . .
C61 C63 O23 121.7(9) . .
C34 C35 C33 120.4(9) . .
C34 C35 O13 118.9(9) . .
C33 C35 O13 120.6(9) . .
C30 C31 C33 119.2(8) . .
C47 C49 C48 119.9(10) . .
C47 C49 O18 119.7(13) . .
C48 C49 O18 120.4(13) . .
C35 C33 C31 120.2(8) . .
C49 C48 C46 119.7(11) . .
C82 C83 C81 118.8(8) . .
C82 C83 C84 118.2(8) . .
C81 C83 C84 123.0(9) . .
C64 C66 C68 119.6(8) . .
O31 C85 N1 143(2) . .
C85 N1 C86 119.2(18) . .
C85 N1 C87 127.4(19) . .
C86 N1 C87 112.7(17) . .
O30 C84 O29 124.3(9) . .
O30 C84 C83 119.1(9) . .
O29 C84 C83 116.6(8) . .
C84 O29 Sm4 136.9(6) . 2_666
C84 O30 Sm1 137.8(6) . 2_676
O4 C14 O5 122.4(9) . .
O4 C14 C13 120.0(8) . .
O5 C14 C13 117.6(8) . .
C14 O4 Sm4 139.7(6) . 1_665
C14 O5 Sm1 144.8(6) . 1_655
C56 O20 Sm1 143.5(6) . 2_676
C56 O19 Sm2 121.9(6) . 2_676
O19 C56 O20 121.3(9) . .
O19 C56 C55 119.6(9) . .
O20 C56 C55 119.1(9) . .

loop_
_geom_bond_atom_site_label_1
_geom_bond_atom_site_label_2
_geom_bond_distance
_geom_bond_site_symmetry_2
C76 C77 1.347(11) .
C76 C74 1.374(10) .
C55 C54 1.352(11) .
C55 C53 1.367(11) .
C55 C56 1.502(12) .
C53 C51 1.388(11) .
C51 C50 1.371(11) .
O10 C28 1.259(9) .
O10 Sm4 2.414(5) 2_765
O9 C28 1.280(9) .
O9 Sm1 2.364(5) 2_775
O9 Sm4 2.823(5) 2_765
C28 C27 1.505(11) .
C28 Sm4 2.982(8) 2_765
O24 C70 1.277(9) .
O24 Sm4 2.343(6) 2_766
O25 C70 1.247(9) .
O25 Sm3 2.353(5) 2_766
C70 C69 1.472(11) .
C69 C67 1.380(10) .
C69 C68 1.386(10) .
C67 C65 1.385(10) .
C27 C25 1.354(11) .
C27 C26 1.379(10) .
C26 C24 1.382(11) .
O14 C42 1.298(9) .
O14 Sm3 2.502(5) 2_765
O14 Sm4 2.525(5) 2_765
O15 C42 1.232(8) .
O15 Sm3 2.523(5) 2_765
C42 C41 1.486(10) .
C42 Sm3 2.869(8) 2_765
C41 C40 1.352(10) .
C41 C39 1.410(10) .
C39 C37 1.389(10) .
C37 C36 1.360(11) .
C40 C38 1.369(10) .
C38 C36 1.393(10) .
C36 O13 1.366(9) .
Sm3 O25 2.353(5) 2_766
Sm3 O26 2.361(5) .
Sm3 O12 2.392(5) .
Sm3 O17 2.419(5) .
Sm3 O22 2.476(5) .
Sm3 O14 2.502(5) 2_765
Sm3 O15 2.523(5) 2_765
Sm3 O21 2.582(5) .
Sm3 O16 2.713(6) .
Sm3 C42 2.869(8) 2_765
Sm4 O24 2.343(6) 2_766
Sm4 O29 2.349(6) 2_666
Sm4 O4 2.410(5) 1_445
Sm4 O10 2.414(5) 2_765
Sm4 O32 2.473(6) .
Sm4 O27 2.491(5) .
Sm4 O14 2.525(5) 2_765
Sm4 O26 2.675(4) .
Sm4 O9 2.823(5) 2_765
Sm4 C28 2.982(8) 2_765
Sm1 O5 2.259(6) 1_455
Sm1 O30 2.323(5) 2_676
Sm1 O20 2.323(6) 2_676
Sm1 O9 2.364(5) 2_775
Sm1 O6 2.442(5) .
Sm1 O1 2.498(6) .
Sm1 O2 2.636(5) .
Sm1 O7 2.715(5) .
Sm2 O19 2.323(6) 2_676
Sm2 O31 2.375(7) .
Sm2 O2 2.378(5) .
Sm2 O21 2.393(5) .
Sm2 O7 2.418(5) .
Sm2 O16 2.439(6) .
Sm2 O11 2.506(5) .
Sm2 O12 2.590(5) .
C15 O7 1.265(8) .
C15 O6 1.276(8) .
C15 C16 1.471(10) .
C4 C6 1.379(11) .
C4 C2 1.402(10) .
C43 O17 1.247(10) .
C43 O16 1.258(9) .
C43 C44 1.487(11) .
C44 C45 1.354(11) .
C44 C46 1.362(11) .
C16 C18 1.362(10) .
C16 C17 1.379(10) .
C17 C19 1.387(10) .
C74 C72 1.374(10) .
C1 O1 1.266(9) .
C1 O2 1.272(10) .
C1 C2 1.468(11) .
C21 C19 1.356(11) .
C21 C20 1.378(11) .
C21 O8 1.381(9) .
C71 O27 1.260(8) .
C71 O26 1.284(9) .
C71 C72 1.493(10) .
C72 C73 1.398(10) .
C77 C75 1.381(10) .
C77 O28 1.381(9) .
C3 C5 1.372(11) .
C3 C2 1.380(11) .
C18 C20 1.385(10) .
C7 O3 1.360(10) .
C7 C6 1.388(11) .
C7 C5 1.388(11) .
C75 C73 1.369(10) .
C78 C80 1.352(11) .
C78 C79 1.364(11) .
C78 O28 1.394(10) .
C8 C10 1.343(12) .
C8 C9 1.351(12) .
C8 O3 1.392(10) .
C45 C47 1.411(13) .
C46 C48 1.376(12) .
C47 C49 1.339(15) .
O21 C57 1.290(8) .
O22 C57 1.250(9) .
O12 C29 1.261(9) .
O8 C22 1.409(9) .
O11 C29 1.262(9) .
O31 C85 1.168(18) .
C58 C59 1.382(11) .
C58 C60 1.382(10) .
C58 C57 1.488(10) .
C30 C32 1.362(10) .
C30 C31 1.398(10) .
C30 C29 1.502(10) .
C59 C61 1.382(11) .
C60 C62 1.369(10) .
C22 C24 1.343(12) .
C22 C23 1.347(11) .
C61 C63 1.382(11) .
C25 C23 1.390(10) .
C32 C34 1.393(10) .
C79 C81 1.364(11) .
C11 C9 1.379(11) .
C11 C13 1.382(11) .
C10 C12 1.394(11) .
C12 C13 1.370(11) .
C81 C83 1.375(10) .
C34 C35 1.344(11) .
C13 C14 1.505(11) .
C65 C64 1.384(10) .
C62 C63 1.373(11) .
C64 C66 1.360(11) .
C64 O23 1.367(9) .
C82 C83 1.371(11) .
C82 C80 1.409(11) .
C50 O18 1.364(10) .
C50 C52 1.395(12) .
C54 C52 1.378(12) .
O13 C35 1.392(9) .
O23 C63 1.392(10) .
O18 C49 1.377(10) .
C68 C66 1.371(11) .
C35 C33 1.369(11) .
C31 C33 1.403(11) .
C49 C48 1.359(15) .
C83 C84 1.509(11) .
C85 N1 1.247(17) .
C86 N1 1.371(18) .
C87 N1 1.444(19) .
C84 O30 1.224(9) .
C84 O29 1.262(10) .
O29 Sm4 2.349(6) 2_666
O30 Sm1 2.323(5) 2_676
C14 O4 1.245(9) .
C14 O5 1.279(9) .
O4 Sm4 2.410(5) 1_665
O5 Sm1 2.259(6) 1_655
O20 C56 1.267(10) .
O20 Sm1 2.323(6) 2_676
O19 C56 1.257(10) .
O19 Sm2 2.323(6) 2_676

loop_
_platon_squeeze_void_nr
_platon_squeeze_void_average_x
_platon_squeeze_void_average_y
_platon_squeeze_void_average_z
_platon_squeeze_void_volume
_platon_squeeze_void_count_electrons
_platon_squeeze_void_content
1 0.000 0.000 0.500 230 43 ' '
2 0.500 0.683 0.007 1122 188 ' '
3 0.055 0.556 0.492 7 0 ' '
4 0.944 0.444 0.508 7 0 ' '
